data_1509161
loop_
_publ_author_name
'Roehr, C.'
'Burggraf, F.'
'Duerr, I.'
'Daub, M.'
'Harms, W.'

_publ_section_title
;
 Ca Ag - Sr Ag - Ba Ag: Between CrB and FeB structure type
;
_journal_name_full 'Zeitschrift fuer Anorganische und Allgemeine Chemie'
_journal_page_first 2255
_journal_page_last 2266
_journal_volume 634
_journal_year 2008
_chemical_formula_sum 'Ag Ca0.49 Sr0.51'
_chemical_name_systematic 'Sr0.51 Ca0.49 Ag'
_space_group_IT_number 62
_symmetry_space_group_name_Hall '-P 2ac 2n'
_symmetry_space_group_name_H-M 'P n m a'
_cell_angle_alpha 90
_cell_angle_beta 90
_cell_angle_gamma 90
_cell_formula_units_Z 24
_cell_length_a 48.0005
_cell_length_b 4.718
_cell_length_c 6.2411
_cell_volume 1413.399
_citation_journal_id_ASTM ZAACAB
_cod_data_source_file silver1-2_120.cif
_cod_data_source_block Ag1Ca0.49Sr0.51
_cod_original_formula_sum 'Ag1 Ca0.49 Sr0.51'
_cod_database_code 1509161

loop_
_symmetry_equiv_pos_as_xyz
x,y,z
-x+1/2,-y,z+1/2
x+1/2,-y+1/2,-z+1/2
-x,y+1/2,-z
-x,-y,-z
x-1/2,y,-z-1/2
-x-1/2,y-1/2,z-1/2
x,-y-1/2,z

loop_
_atom_site_label
_atom_site_type_symbol
_atom_site_fract_x
_atom_site_fract_y
_atom_site_fract_z
_atom_site_occupancy
_atom_site_U_iso_or_equiv
Sr6 Sr 0.34525 0.25 0.2856 0.54 0.0
Ca6 Ca 0.34525 0.25 0.2856 0.46 0.0
Ag2 Ag 0.1189 0.25 0.0273 1 0.0
Ca2 Ca 0.01186 0.25 0.7507 0.41 0.0
Sr4 Sr 0.26178 0.25 0.0544 0.51 0.0
Sr3 Sr 0.09517 0.25 0.5211 0.47 0.0
Sr2 Sr 0.01186 0.25 0.7507 0.59 0.0
Ca5 Ca 0.4284 0.25 0.5211 0.54 0.0
Ca4 Ca 0.26178 0.25 0.0544 0.49 0.0
Ag6 Ag 0.36934 0.25 0.7795 1 0.0
Ag5 Ag 0.03538 0.25 0.2575 1 0.0
Ag4 Ag 0.20251 0.25 0.7946 1 0.0
Sr5 Sr 0.4284 0.25 0.5211 0.46 0.0
Ca3 Ca 0.09517 0.25 0.5211 0.53 0.0
Ca1 Ca 0.17863 0.25 0.2889 0.52 0.0
Ag1 Ag 0.28568 0.25 0.5478 1 0.0
Sr1 Sr 0.17863 0.25 0.2889 0.48 0.0
Ag3 Ag 0.45246 0.25 0.0123 1 0.0
